data_8100713
loop_
_publ_author_name
'G\"ultekin, Zeynep'
'Frey, Wolfgang'
'J\"ager, Volker'

_publ_section_title
;
Crystal structure of (3aS,4R,5S,6R)-4-acetoxy-5,6-isopropylidenedioxy-
3a,4,5,6-tetrahydro-3H-cyclopent[c]isoxazole, C~11~H~15~NO~5~
;
_journal_issue 3
_journal_name_full 'Zeitschrift f\"ur Kristallographie - New Crystal Structures'
_journal_page_first 405
_journal_page_last 406
_journal_volume 217
_journal_year 2002
_chemical_formula_structural 'C11 H15 N O5'
_chemical_formula_sum 'C11 H15 N O5'
_chemical_formula_weight 241.24
_space_group_IT_number 19
_symmetry_cell_setting orthorhombic
_symmetry_space_group_name_Hall 'P 2ac 2ab'
_symmetry_space_group_name_H-M 'P 21 21 21'
_cell_angle_alpha 90.00
_cell_angle_beta 90.00
_cell_angle_gamma 90.00
_cell_formula_units_Z 4
_cell_length_a 5.5206(6)
_cell_length_b 14.0083(9)
_cell_length_c 15.6557(9)
_cell_measurement_temperature 293(2)
_cell_volume 1210.72(17)
_diffrn_ambient_temperature 293(2)
_exptl_crystal_density_diffrn 1.323
_cod_original_formula_sum 'C11 H15 N1 O5'
_cod_database_code 8100713

loop_
_symmetry_equiv_pos_as_xyz
'x, y, z'
'-x+1/2, -y, z+1/2'
'-x, y+1/2, -z+1/2'
'x+1/2, -y+1/2, -z'

loop_
_atom_site_label
_atom_site_type_symbol
_atom_site_fract_x
_atom_site_fract_y
_atom_site_fract_z
_atom_site_U_iso_or_equiv
_atom_site_adp_type
_atom_site_occupancy
_atom_site_symmetry_multiplicity
_atom_site_Wyckoff_symbol
_atom_site_calc_flag
_atom_site_refinement_flags
_atom_site_disorder_assembly
_atom_site_disorder_group
N1 N 0.5632(7) 0.4096(2) 0.6108(2) 0.0670(10) Uani 1 4 a d . . .
O1 O 0.6585(7) 0.3394(2) 0.5526(2) 0.0801(10) Uani 1 4 a d . . .
C1 C 0.8946(9) 0.3722(3) 0.5222(3) 0.0644(11) Uani 1 4 a d . . .
H1A H 0.8820 0.3987 0.4651 0.077 Uiso 1 4 a calc R . .
H1B H 1.0105 0.3201 0.5214 0.077 Uiso 1 4 a calc R . .
O2 O 0.7965(5) 0.5509(2) 0.76208(17) 0.0615(8) Uani 1 4 a d . . .
C2 C 0.9693(6) 0.4477(2) 0.5855(2) 0.0469(9) Uani 1 4 a d . . .
H2 H 1.0902 0.4222 0.6252 0.056 Uiso 1 4 a calc R . .
O3 O 1.1219(5) 0.61500(19) 0.69711(15) 0.0559(7) Uani 1 4 a d . . .
C3 C 0.7351(7) 0.4648(2) 0.6305(2) 0.0495(9) Uani 1 4 a d . . .
O4 O 0.8994(5) 0.57215(17) 0.48325(15) 0.0542(7) Uani 1 4 a d . . .
C4 C 0.7280(7) 0.5589(2) 0.6748(2) 0.0471(8) Uani 1 4 a d . . .
H4 H 0.5732 0.5921 0.6672 0.057 Uiso 1 4 a calc R . .
O5 O 1.1700(7) 0.6856(2) 0.4502(2) 0.0894(11) Uani 1 4 a d . . .
C5 C 0.9442(7) 0.6123(2) 0.6314(2) 0.0476(9) Uani 1 4 a d . . .
H5 H 0.8989 0.6763 0.6118 0.057 Uiso 1 4 a calc R . .
C6 C 1.0360(7) 0.5495(2) 0.55879(19) 0.0465(8) Uani 1 4 a d . . .
H6 H 1.2107 0.5569 0.5497 0.056 Uiso 1 4 a calc R . .
C7 C 0.9956(8) 0.6130(3) 0.7765(2) 0.0591(11) Uani 1 4 a d . . .
C8 C 0.9109(13) 0.7121(3) 0.8004(3) 0.0913(17) Uani 1 4 a d . . .
H8A H 0.8265 0.7096 0.8540 0.137 Uiso 1 4 a calc R . .
H8B H 0.8041 0.7359 0.7570 0.137 Uiso 1 4 a calc R . .
H8C H 1.0484 0.7537 0.8055 0.137 Uiso 1 4 a calc R . .
C9 C 1.1603(10) 0.5698(5) 0.8418(3) 0.0963(18) Uani 1 4 a d . . .
H9A H 1.0795 0.5679 0.8961 0.144 Uiso 1 4 a calc R . .
H9B H 1.3046 0.6077 0.8465 0.144 Uiso 1 4 a calc R . .
H9C H 1.2027 0.5062 0.8247 0.144 Uiso 1 4 a calc R . .
C10 C 0.9862(9) 0.6442(2) 0.4336(2) 0.0591(11) Uani 1 4 a d . . .
C11 C 0.8181(12) 0.6629(3) 0.3610(3) 0.0815(17) Uani 1 4 a d . . .
H11A H 0.6850 0.6189 0.3634 0.122 Uiso 1 4 a calc R . .
H11B H 0.9032 0.6549 0.3080 0.122 Uiso 1 4 a calc R . .
H11C H 0.7577 0.7271 0.3648 0.122 Uiso 1 4 a calc R . .

loop_
_atom_site_aniso_label
_atom_site_aniso_U_11
_atom_site_aniso_U_22
_atom_site_aniso_U_33
_atom_site_aniso_U_23
_atom_site_aniso_U_13
_atom_site_aniso_U_12
N1 0.048(2) 0.0600(18) 0.093(2) -0.0068(18) -0.005(2) -0.0081(17)
O1 0.072(2) 0.0622(16) 0.106(2) -0.0190(16) 0.000(2) -0.0138(17)
C1 0.064(3) 0.0509(19) 0.078(2) -0.0056(19) -0.002(2) 0.002(2)
O2 0.0511(17) 0.0728(17) 0.0607(14) 0.0047(12) 0.0028(14) -0.0124(15)
C2 0.0325(18) 0.0446(17) 0.0636(19) 0.0057(14) -0.0038(18) 0.0031(15)
O3 0.0424(15) 0.0720(16) 0.0534(12) -0.0016(12) -0.0020(13) -0.0111(14)
C3 0.0323(19) 0.0496(17) 0.067(2) 0.0046(16) -0.0023(19) -0.0031(16)
O4 0.0548(16) 0.0519(12) 0.0559(13) 0.0094(10) -0.0115(13) -0.0059(13)
C4 0.0285(17) 0.0525(18) 0.0603(19) 0.0002(15) -0.0010(17) 0.0016(16)
O5 0.085(3) 0.082(2) 0.101(2) 0.0276(18) -0.002(2) -0.032(2)
C5 0.042(2) 0.0447(16) 0.0556(17) 0.0003(14) -0.0070(18) 0.0005(16)
C6 0.0381(19) 0.0519(18) 0.0496(16) 0.0018(14) -0.0041(17) -0.0020(16)
C7 0.050(3) 0.074(2) 0.0536(18) 0.0009(18) 0.004(2) -0.014(2)
C8 0.109(5) 0.079(3) 0.086(3) -0.024(2) 0.024(4) -0.016(3)
C9 0.075(4) 0.151(5) 0.063(2) 0.020(3) -0.016(3) -0.006(4)
C10 0.074(3) 0.0447(17) 0.0589(19) 0.0069(15) 0.001(2) -0.002(2)
C11 0.119(5) 0.058(2) 0.068(2) 0.0122(19) -0.017(3) 0.002(3)

loop_
_geom_bond_atom_site_label_1
_geom_bond_atom_site_label_2
_geom_bond_distance
_geom_bond_site_symmetry_2
_geom_bond_publ_flag
N1 C3 1.263(5) . ?
N1 O1 1.439(4) . ?
O1 C1 1.462(6) . ?
C1 C2 1.507(5) . ?
C1 H1A 0.9700 . ?
C1 H1B 0.9700 . ?
O2 C7 1.420(5) . ?
O2 C4 1.423(4) . ?
C2 C3 1.492(5) . ?
C2 C6 1.531(5) . ?
C2 H2 0.9800 . ?
O3 C5 1.421(4) . ?
O3 C7 1.426(4) . ?
C3 C4 1.490(5) . ?
O4 C10 1.361(4) . ?
O4 C6 1.438(4) . ?
C4 C5 1.564(5) . ?
C4 H4 0.9800 . ?
O5 C10 1.197(6) . ?
C5 C6 1.525(5) . ?
C5 H5 0.9800 . ?
C6 H6 0.9800 . ?
C7 C9 1.496(6) . ?
C7 C8 1.512(6) . ?
C8 H8A 0.9600 . ?
C8 H8B 0.9600 . ?
C8 H8C 0.9600 . ?
C9 H9A 0.9600 . ?
C9 H9B 0.9600 . ?
C9 H9C 0.9600 . ?
C10 C11 1.491(6) . ?
C11 H11A 0.9600 . ?
C11 H11B 0.9600 . ?
C11 H11C 0.9600 . ?
